data_2014914
loop_
_publ_author_name
'You, Zhong-Lu'

_publ_section_title
;<i>catena</i>-Poly[[[<i>N</i>,<i>N</i>'-bis(salicylidene)propane-1,3-diaminato]cobalt(III)]-\m-azido]
 and
 <i>catena</i>-poly[[[<i>N</i>,<i>N</i>'-bis(salicylidene)propane-1,3-diaminato]cobalt(III)]-\m-thiocyanato]
;
_journal_issue 6
_journal_name_full 'Acta Crystallographica Section C'
_journal_page_first m295
_journal_page_last m297
_journal_paper_doi 10.1107/S0108270105012497
_journal_volume 61
_journal_year 2005
_chemical_formula_iupac '[Co (C17 H16 N2) (N3)]'
_chemical_formula_moiety 'C17 H16 Co N5 O2'
_chemical_formula_sum 'C17 H16 Co N5 O2'
_chemical_formula_weight 381.28
_chemical_name_common catena-Poly[[[N,N'-bis(salicylidene)propane-1,3-diaminato]cobalt(III)]-\m-azido]
_chemical_name_systematic
;
catena-poly[[[2,2'-[1,3-
propanediylbis(nitrilomethylidyne)]diphenolato]cobalt(III)]-\m-azido]
;
_space_group_IT_number 33
_symmetry_cell_setting orthorhombic
_symmetry_space_group_name_Hall 'P 2c -2n'
_symmetry_space_group_name_H-M 'P n a 21'
_atom_sites_solution_hydrogens geom
_atom_sites_solution_primary direct
_atom_sites_solution_secondary difmap
_audit_creation_method SHELXL97
_cell_angle_alpha 90.00
_cell_angle_beta 90.00
_cell_angle_gamma 90.00
_cell_formula_units_Z 4
_cell_length_a 11.930(2)
_cell_length_b 11.931(3)
_cell_length_c 11.225(2)
_cell_measurement_reflns_used 3722
_cell_measurement_temperature 298(2)
_cell_measurement_theta_max 27.48
_cell_measurement_theta_min 2.49
_cell_volume 1597.7(6)
_computing_cell_refinement SMART
_computing_data_collection 'SMART (Bruker, 1998)'
_computing_data_reduction 'SAINT (Bruker, 1998)'
_computing_molecular_graphics 'SHELXTL (Sheldrick, 1997b)'
_computing_publication_material SHELXTL
_computing_structure_refinement 'SHELXL97 (Sheldrick, 1997a)'
_computing_structure_solution 'SHELXS97 (Sheldrick, 1997a)'
_diffrn_ambient_temperature 298(2)
_diffrn_measured_fraction_theta_full 0.999
_diffrn_measured_fraction_theta_max 0.999
_diffrn_measurement_device_type 'Bruker SMART CCD area-detector'
_diffrn_measurement_method \w
_diffrn_radiation_monochromator graphite
_diffrn_radiation_source 'fine-focus sealed tube'
_diffrn_radiation_type MoK\a
_diffrn_radiation_wavelength 0.71073
_diffrn_reflns_av_R_equivalents 0.0296
_diffrn_reflns_av_sigmaI/netI 0.0378
_diffrn_reflns_limit_h_max 14
_diffrn_reflns_limit_h_min -14
_diffrn_reflns_limit_k_max 14
_diffrn_reflns_limit_k_min -13
_diffrn_reflns_limit_l_max 14
_diffrn_reflns_limit_l_min -13
_diffrn_reflns_number 8835
_diffrn_reflns_theta_full 26.50
_diffrn_reflns_theta_max 26.50
_diffrn_reflns_theta_min 2.41
_diffrn_standards_decay_% 0
_diffrn_standards_interval_count 0
_diffrn_standards_interval_time 0
_diffrn_standards_number 0
_exptl_absorpt_coefficient_mu 1.096
_exptl_absorpt_correction_T_max 0.8188
_exptl_absorpt_correction_T_min 0.7205
_exptl_absorpt_correction_type multi-scan
_exptl_absorpt_process_details '(SADABS; Sheldrick, 1996)'
_exptl_crystal_colour brown
_exptl_crystal_density_diffrn 1.585
_exptl_crystal_density_method 'not measured'
_exptl_crystal_description block
_exptl_crystal_F_000 784
_exptl_crystal_size_max 0.32
_exptl_crystal_size_mid 0.28
_exptl_crystal_size_min 0.19
_refine_diff_density_max 0.797
_refine_diff_density_min -0.418
_refine_ls_abs_structure_details 'Flack (1983)'
_refine_ls_abs_structure_Flack 0.13(2)
_refine_ls_extinction_method none
_refine_ls_goodness_of_fit_ref 1.065
_refine_ls_hydrogen_treatment constr
_refine_ls_matrix_type full
_refine_ls_number_parameters 227
_refine_ls_number_reflns 3234
_refine_ls_number_restraints 1
_refine_ls_restrained_S_all 1.065
_refine_ls_R_factor_all 0.0535
_refine_ls_R_factor_gt 0.0487
_refine_ls_shift/su_max 0.000
_refine_ls_shift/su_mean 0.000
_refine_ls_structure_factor_coef Fsqd
_refine_ls_weighting_details 'calc w = 1/[\s^2^(Fo^2^)+(0.0889P)^2^+0.1907P] where P=(Fo^2^+2Fc^2^)/3'
_refine_ls_weighting_scheme calc
_refine_ls_wR_factor_gt 0.1266
_refine_ls_wR_factor_ref 0.1304
_reflns_number_gt 2932
_reflns_number_total 3234
_reflns_threshold_expression I>2\s(I)
_cod_data_source_file sk1836.cif
_cod_data_source_block I
_cod_depositor_comments
;
The following automatic conversions were performed:
'_symmetry_cell_setting' value 'Orthorhombic' changed to 'orthorhombic'
according to '/home/saulius/struct/CIF-dictionaries/cif_core.dic'
dictionary named 'cif_core.dic' version 2.4.1 from 2010-06-29.

Automatic conversion script
Id: cif_fix_enum 1527 2010-12-29 10:47:43Z saulius 

The following automatic conversions were performed:

'_symmetry_cell_setting' value 'Orthorhombic' changed to
'orthorhombic' according to
/home/saulius/struct/CIF-dictionaries/cif_core.dic dictionary named
'cif_core.dic' version 2.4.1 from 2010-06-29.

Automatic conversion script
Id: cif_fix_values 1715 2011-07-08 13:25:40Z adriana 
;
_cod_database_code 2014914

loop_
_symmetry_equiv_pos_as_xyz
'x, y, z'
'-x, -y, z+1/2'
'x+1/2, -y+1/2, z'
'-x+1/2, y+1/2, z+1/2'

loop_
_atom_site_label
_atom_site_fract_x
_atom_site_fract_y
_atom_site_fract_z
_atom_site_U_iso_or_equiv
_atom_site_adp_type
_atom_site_calc_flag
_atom_site_refinement_flags
_atom_site_occupancy
_atom_site_disorder_assembly
_atom_site_disorder_group
_atom_site_type_symbol
Co1 0.52548(4) 0.09636(4) 0.76504(7) 0.03257(17) Uani d . 1 . . Co
O1 0.6456(2) -0.0035(2) 0.7474(3) 0.0381(7) Uani d . 1 . . O
O2 0.6198(2) 0.2029(2) 0.6893(3) 0.0356(6) Uani d . 1 . . O
N1 0.4254(2) -0.0269(3) 0.8354(3) 0.0278(7) Uani d . 1 . . N
N2 0.4087(2) 0.2180(3) 0.7820(3) 0.0282(7) Uani d . 1 . . N
N3 0.4395(3) 0.0439(3) 0.5849(3) 0.0385(8) Uani d . 1 . . N
N4 0.4335(2) -0.0369(3) 0.5261(3) 0.0320(7) Uani d . 1 . . N
N5 0.4268(3) -0.1167(3) 0.4637(4) 0.0441(9) Uani d . 1 . . N
C1 0.5503(3) -0.1773(3) 0.7702(5) 0.0374(8) Uani d . 1 . . C
C2 0.6414(3) -0.1144(3) 0.7354(3) 0.0361(9) Uani d . 1 . . C
C3 0.7350(4) -0.1693(4) 0.6863(4) 0.0484(11) Uani d . 1 . . C
H3 0.7980 -0.1284 0.6641 0.058 Uiso calc R 1 . . H
C4 0.7329(5) -0.2834(4) 0.6712(5) 0.0567(14) Uani d . 1 . . C
H4 0.7946 -0.3190 0.6375 0.068 Uiso calc R 1 . . H
C5 0.6429(6) -0.3458(4) 0.7043(5) 0.0678(17) Uani d . 1 . . C
H5 0.6429 -0.4230 0.6927 0.081 Uiso calc R 1 . . H
C6 0.5538(4) -0.2952(3) 0.7541(7) 0.0554(13) Uani d . 1 . . C
H6 0.4931 -0.3384 0.7785 0.066 Uiso calc R 1 . . H
C7 0.4519(3) -0.1301(4) 0.8273(4) 0.0367(9) Uani d . 1 . . C
H7 0.4025 -0.1809 0.8619 0.044 Uiso calc R 1 . . H
C8 0.3263(3) -0.0020(4) 0.9090(4) 0.0359(9) Uani d . 1 . . C
H8A 0.3504 0.0113 0.9903 0.043 Uiso calc R 1 . . H
H8B 0.2775 -0.0671 0.9094 0.043 Uiso calc R 1 . . H
C9 0.2604(3) 0.0982(3) 0.8663(4) 0.0382(9) Uani d . 1 . . C
H9A 0.2396 0.0863 0.7837 0.046 Uiso calc R 1 . . H
H9B 0.1919 0.1036 0.9123 0.046 Uiso calc R 1 . . H
C10 0.3228(3) 0.2075(4) 0.8759(4) 0.0379(9) Uani d . 1 . . C
H10A 0.2701 0.2692 0.8692 0.046 Uiso calc R 1 . . H
H10B 0.3584 0.2123 0.9534 0.046 Uiso calc R 1 . . H
C11 0.4034(3) 0.3036(3) 0.7148(4) 0.0313(8) Uani d . 1 . . C
H11 0.3400 0.3484 0.7224 0.038 Uiso calc R 1 . . H
C12 0.4856(3) 0.3386(3) 0.6282(4) 0.0330(8) Uani d . 1 . . C
C13 0.5919(3) 0.2884(3) 0.6227(3) 0.0301(7) Uani d . 1 . . C
C14 0.6726(3) 0.3365(4) 0.5465(4) 0.0375(9) Uani d . 1 . . C
H14 0.7443 0.3060 0.5429 0.045 Uiso calc R 1 . . H
C15 0.6466(4) 0.4281(4) 0.4773(4) 0.0456(10) Uani d . 1 . . C
H15 0.7009 0.4585 0.4274 0.055 Uiso calc R 1 . . H
C16 0.5400(4) 0.4761(5) 0.4809(5) 0.0540(13) Uani d . 1 . . C
H16 0.5224 0.5370 0.4327 0.065 Uiso calc R 1 . . H
C17 0.4611(4) 0.4316(4) 0.5574(5) 0.0425(10) Uani d . 1 . . C
H17 0.3903 0.4642 0.5618 0.051 Uiso calc R 1 . . H

loop_
_atom_site_aniso_label
_atom_site_aniso_U_11
_atom_site_aniso_U_22
_atom_site_aniso_U_33
_atom_site_aniso_U_12
_atom_site_aniso_U_13
_atom_site_aniso_U_23
Co1 0.0263(3) 0.0406(3) 0.0308(3) -0.00003(17) 0.0030(2) 0.0014(3)
O1 0.0259(11) 0.0388(13) 0.0496(19) 0.0064(10) 0.0070(13) 0.0042(14)
O2 0.0236(11) 0.0413(14) 0.0418(16) -0.0016(10) 0.0054(11) 0.0118(13)
N1 0.0234(14) 0.0431(17) 0.0169(16) -0.0040(13) -0.0032(11) 0.0050(12)
N2 0.0207(12) 0.0390(14) 0.0248(18) 0.0016(11) 0.0028(13) -0.0070(13)
N3 0.0369(18) 0.053(2) 0.0252(18) 0.0019(16) 0.0016(14) -0.0034(16)
N4 0.0258(15) 0.050(2) 0.0204(16) -0.0008(14) 0.0063(13) 0.0032(15)
N5 0.043(2) 0.056(2) 0.033(2) -0.0118(18) 0.0104(17) -0.0005(17)
C1 0.0413(19) 0.0426(18) 0.0283(19) 0.0075(15) -0.012(2) 0.001(2)
C2 0.037(2) 0.048(2) 0.023(2) 0.0134(17) -0.0043(14) 0.0037(15)
C3 0.043(2) 0.076(3) 0.026(2) 0.024(2) 0.0010(18) 0.005(2)
C4 0.074(3) 0.062(3) 0.033(2) 0.039(3) -0.013(2) -0.007(2)
C5 0.095(4) 0.048(3) 0.061(3) 0.027(3) -0.033(3) -0.011(2)
C6 0.064(3) 0.0362(19) 0.066(4) 0.0056(19) -0.020(3) -0.002(3)
C7 0.0351(19) 0.043(2) 0.032(2) -0.0107(18) -0.0048(18) 0.0080(18)
C8 0.0267(17) 0.053(2) 0.0283(19) -0.0056(17) 0.0043(16) 0.0037(17)
C9 0.0226(18) 0.064(3) 0.0276(19) -0.0042(16) 0.0023(16) 0.0086(17)
C10 0.0316(19) 0.054(2) 0.028(2) 0.0075(18) 0.0129(16) 0.0001(18)
C11 0.0260(17) 0.0355(19) 0.032(2) 0.0008(14) -0.0016(14) -0.0035(15)
C12 0.0317(18) 0.041(2) 0.026(2) -0.0001(16) -0.0024(15) -0.0031(17)
C13 0.0297(17) 0.0364(18) 0.0240(18) -0.0082(15) -0.0025(15) -0.0022(15)
C14 0.0307(19) 0.052(2) 0.029(2) -0.0048(17) 0.0032(16) 0.0029(17)
C15 0.050(3) 0.053(2) 0.033(2) -0.017(2) 0.005(2) 0.006(2)
C16 0.061(3) 0.059(3) 0.041(3) -0.009(2) -0.002(2) 0.016(2)
C17 0.042(2) 0.042(2) 0.044(3) 0.0032(17) -0.0065(19) 0.005(2)

loop_
_atom_type_symbol
_atom_type_description
_atom_type_scat_dispersion_real
_atom_type_scat_dispersion_imag
_atom_type_scat_source
C C 0.0033 0.0016 'International Tables Vol C Tables 4.2.6.8 and 6.1.1.4'
H H 0.0000 0.0000 'International Tables Vol C Tables 4.2.6.8 and 6.1.1.4'
N N 0.0061 0.0033 'International Tables Vol C Tables 4.2.6.8 and 6.1.1.4'
O O 0.0106 0.0060 'International Tables Vol C Tables 4.2.6.8 and 6.1.1.4'
Co Co 0.3494 0.9721 'International Tables Vol C Tables 4.2.6.8 and 6.1.1.4'

loop_
_geom_angle_atom_site_label_1
_geom_angle_atom_site_label_2
_geom_angle_atom_site_label_3
_geom_angle_site_symmetry_1
_geom_angle_site_symmetry_3
_geom_angle
_geom_angle_publ_flag
O1 Co1 O2 . . 85.72(12) y
O1 Co1 N2 . . 173.58(11) y
O2 Co1 N2 . . 88.28(12) y
O1 Co1 N1 . . 91.68(12) y
O2 Co1 N1 . . 175.44(14) y
N2 Co1 N1 . . 94.46(12) y
O1 Co1 N5 . 2_655 88.86(15) y
O2 Co1 N5 . 2_655 102.44(14) y
N2 Co1 N5 . 2_655 90.22(15) y
N1 Co1 N5 . 2_655 81.23(13) y
O1 Co1 N3 . . 94.23(14) y
O2 Co1 N3 . . 92.97(14) y
N2 Co1 N3 . . 88.35(13) y
N1 Co1 N3 . . 83.47(12) y
N5 Co1 N3 2_655 . 164.47(13) y
C2 O1 Co1 . . 127.9(2) ?
C13 O2 Co1 . . 128.8(2) ?
C7 N1 C8 . . 115.7(3) ?
C7 N1 Co1 . . 121.4(3) ?
C8 N1 Co1 . . 122.6(3) ?
C11 N2 C10 . . 117.2(3) ?
C11 N2 Co1 . . 123.7(2) ?
C10 N2 Co1 . . 119.0(2) ?
N4 N3 Co1 . . 136.9(3) ?
N3 N4 N5 . . 177.9(4) ?
N4 N5 Co1 . 2_654 118.0(3) ?
C2 C1 C6 . . 118.7(4) ?
C2 C1 C7 . . 123.5(4) ?
C6 C1 C7 . . 117.7(4) ?
O1 C2 C1 . . 122.8(4) ?
O1 C2 C3 . . 118.2(4) ?
C1 C2 C3 . . 119.0(4) ?
C4 C3 C2 . . 119.7(5) ?
C4 C3 H3 . . 120.1 ?
C2 C3 H3 . . 120.1 ?
C5 C4 C3 . . 121.6(5) ?
C5 C4 H4 . . 119.2 ?
C3 C4 H4 . . 119.2 ?
C6 C5 C4 . . 119.5(5) ?
C6 C5 H5 . . 120.2 ?
C4 C5 H5 . . 120.2 ?
C5 C6 C1 . . 121.4(5) ?
C5 C6 H6 . . 119.3 ?
C1 C6 H6 . . 119.3 ?
N1 C7 C1 . . 127.3(4) ?
N1 C7 H7 . . 116.3 ?
C1 C7 H7 . . 116.3 ?
N1 C8 C9 . . 113.5(3) ?
N1 C8 H8A . . 108.9 ?
C9 C8 H8A . . 108.9 ?
N1 C8 H8B . . 108.9 ?
C9 C8 H8B . . 108.9 ?
H8A C8 H8B . . 107.7 ?
C10 C9 C8 . . 114.0(3) ?
C10 C9 H9A . . 108.8 ?
C8 C9 H9A . . 108.8 ?
C10 C9 H9B . . 108.8 ?
C8 C9 H9B . . 108.8 ?
H9A C9 H9B . . 107.6 ?
N2 C10 C9 . . 111.4(3) ?
N2 C10 H10A . . 109.3 ?
C9 C10 H10A . . 109.3 ?
N2 C10 H10B . . 109.3 ?
C9 C10 H10B . . 109.3 ?
H10A C10 H10B . . 108.0 ?
N2 C11 C12 . . 126.8(3) ?
N2 C11 H11 . . 116.6 ?
C12 C11 H11 . . 116.6 ?
C17 C12 C13 . . 120.3(4) ?
C17 C12 C11 . . 118.1(4) ?
C13 C12 C11 . . 121.3(4) ?
O2 C13 C12 . . 122.6(3) ?
O2 C13 C14 . . 119.4(3) ?
C12 C13 C14 . . 118.0(4) ?
C15 C14 C13 . . 120.8(4) ?
C15 C14 H14 . . 119.6 ?
C13 C14 H14 . . 119.6 ?
C14 C15 C16 . . 121.0(4) ?
C14 C15 H15 . . 119.5 ?
C16 C15 H15 . . 119.5 ?
C17 C16 C15 . . 118.8(5) ?
C17 C16 H16 . . 120.6 ?
C15 C16 H16 . . 120.6 ?
C16 C17 C12 . . 121.1(4) ?
C16 C17 H17 . . 119.5 ?
C12 C17 H17 . . 119.5 ?

loop_
_geom_bond_atom_site_label_1
_geom_bond_atom_site_label_2
_geom_bond_site_symmetry_2
_geom_bond_distance
_geom_bond_publ_flag
Co1 O1 . 1.874(2) y
Co1 O2 . 1.899(3) y
Co1 N2 . 2.021(3) y
Co1 N1 . 2.052(3) y
Co1 N5 2_655 2.314(4) y
Co1 N3 . 2.352(4) y
O1 C2 . 1.331(5) ?
O2 C13 . 1.307(5) ?
N1 C7 . 1.274(6) ?
N1 C8 . 1.473(5) ?
N2 C11 . 1.271(5) ?
N2 C10 . 1.475(5) ?
N3 N4 . 1.171(5) ?
N4 N5 . 1.184(5) ?
N5 Co1 2_654 2.314(4) ?
C1 C2 . 1.378(6) ?
C1 C6 . 1.419(6) ?
C1 C7 . 1.452(6) ?
C2 C3 . 1.407(6) ?
C3 C4 . 1.373(7) ?
C3 H3 . 0.9300 ?
C4 C5 . 1.359(8) ?
C4 H4 . 0.9300 ?
C5 C6 . 1.344(8) ?
C5 H5 . 0.9300 ?
C6 H6 . 0.9300 ?
C7 H7 . 0.9300 ?
C8 C9 . 1.509(6) ?
C8 H8A . 0.9700 ?
C8 H8B . 0.9700 ?
C9 C10 . 1.505(6) ?
C9 H9A . 0.9700 ?
C9 H9B . 0.9700 ?
C10 H10A . 0.9700 ?
C10 H10B . 0.9700 ?
C11 C12 . 1.443(6) ?
C11 H11 . 0.9300 ?
C12 C17 . 1.397(6) ?
C12 C13 . 1.404(5) ?
C13 C14 . 1.411(5) ?
C14 C15 . 1.376(6) ?
C14 H14 . 0.9300 ?
C15 C16 . 1.396(7) ?
C15 H15 . 0.9300 ?
C16 C17 . 1.380(7) ?
C16 H16 . 0.9300 ?
C17 H17 . 0.9300 ?
